data_1558774
loop_
_publ_author_name
'He\&s, Merlin'
'Stennett, Thomas'
'Fantuzzi, Felipe'
'Bertermann, R\"udiger'
'Schock, Marvin'
'Sch\"afer, Marius'
'Thiess, Torsten'
'Braunschweig, Holger'

_publ_section_title
;
 Diverse Ring-Opening Reactions of Rhodium \h4-Azaborete Complexes
;
_journal_name_full 'Chemical Science'
_journal_paper_doi 10.1039/D0SC02283G
_journal_year 2020
_chemical_formula_moiety 'C30 H47 B Cl N P2 Rh'
_chemical_formula_sum 'C30 H47 B Cl N P2 Rh'
_chemical_formula_weight 632.79
_space_group_crystal_system monoclinic
_space_group_IT_number 15
_space_group_name_Hall '-C 2yc'
_space_group_name_H-M_alt 'C 1 2/c 1'
_atom_sites_solution_hydrogens geom
_atom_sites_solution_primary dual
_atom_sites_solution_secondary difmap
_audit_creation_method SHELXL-2018/3
_audit_update_record
;
2020-04-15 deposited with the CCDC.	2020-07-23 downloaded from the CCDC.
;
_cell_angle_alpha 90
_cell_angle_beta 122.497(8)
_cell_angle_gamma 90
_cell_formula_units_Z 8
_cell_length_a 22.645(8)
_cell_length_b 18.484(6)
_cell_length_c 17.744(3)
_cell_measurement_reflns_used 9193
_cell_measurement_temperature 101(2)
_cell_measurement_theta_max 27.12
_cell_measurement_theta_min 2.58
_cell_volume 6264(3)
_computing_cell_refinement 'Saint+ ver. V8.38A (Bruker AXS)'
_computing_data_collection 'APEX2 ver. 2014.9 (Bruker AXS)'
_computing_data_reduction 'Saint+ ver. V8.38A (Bruker AXS)'
_computing_molecular_graphics 'ShelXLe (Huebschle et all, 2011)'
_computing_publication_material 'SHELXL-2018/3 (Sheldrick, 2018)'
_computing_structure_refinement 'SHELXL-2018/3 (Sheldrick, 2018)'
_computing_structure_solution 'SHELXT (Sheldrick, 2014)'
_diffrn_ambient_temperature 101(2)
_diffrn_detector 'CMOS area detector (Photon II)'
_diffrn_detector_area_resol_mean 7.5
_diffrn_measured_fraction_theta_full 0.999
_diffrn_measured_fraction_theta_max 0.999
_diffrn_measurement_device_type 'Bruker D8 Quest'
_diffrn_measurement_method '\f and \w scans'
_diffrn_radiation_monochromator 'multi-layer mirror'
_diffrn_radiation_type MoK\a
_diffrn_radiation_wavelength 0.71073
_diffrn_reflns_av_R_equivalents 0.0333
_diffrn_reflns_av_unetI/netI 0.0213
_diffrn_reflns_Laue_measured_fraction_full 0.999
_diffrn_reflns_Laue_measured_fraction_max 0.999
_diffrn_reflns_limit_h_max 28
_diffrn_reflns_limit_h_min -28
_diffrn_reflns_limit_k_max 23
_diffrn_reflns_limit_k_min -23
_diffrn_reflns_limit_l_max 21
_diffrn_reflns_limit_l_min -22
_diffrn_reflns_number 39919
_diffrn_reflns_point_group_measured_fraction_full 0.999
_diffrn_reflns_point_group_measured_fraction_max 0.999
_diffrn_reflns_theta_full 26.000
_diffrn_reflns_theta_max 26.372
_diffrn_reflns_theta_min 2.392
_diffrn_source 'microfocus sealed tube (Incoatec ImS)'
_exptl_absorpt_coefficient_mu 0.752
_exptl_absorpt_correction_T_max 0.7455
_exptl_absorpt_correction_T_min 0.6854
_exptl_absorpt_correction_type multi-scan
_exptl_absorpt_process_details 'SadAbs 2016/2 (Bruker AXS)'
_exptl_crystal_colour yellow
_exptl_crystal_density_diffrn 1.342
_exptl_crystal_description block
_exptl_crystal_F_000 2648
_exptl_crystal_size_max 0.266
_exptl_crystal_size_mid 0.258
_exptl_crystal_size_min 0.098
_refine_diff_density_max 0.564
_refine_diff_density_min -0.537
_refine_diff_density_rms 0.064
_refine_ls_extinction_method none
_refine_ls_goodness_of_fit_ref 1.096
_refine_ls_hydrogen_treatment constr
_refine_ls_matrix_type full
_refine_ls_number_parameters 338
_refine_ls_number_reflns 6403
_refine_ls_number_restraints 30
_refine_ls_restrained_S_all 1.157
_refine_ls_R_factor_all 0.0295
_refine_ls_R_factor_gt 0.0251
_refine_ls_shift/su_max 0.058
_refine_ls_shift/su_mean 0.001
_refine_ls_structure_factor_coef Fsqd
_refine_ls_weighting_details 'w=1/[\s^2^(Fo^2^)+(0.0173P)^2^+13.0478P] where P=(Fo^2^+2Fc^2^)/3'
_refine_ls_weighting_scheme calc
_refine_ls_wR_factor_gt 0.0550
_refine_ls_wR_factor_ref 0.0574
_reflns_Friedel_coverage 0.000
_reflns_number_gt 5809
_reflns_number_total 6403
_reflns_threshold_expression 'I > 2\s(I)'
_cod_data_source_file d0sc02283g2.cif
_cod_data_source_block test_a_CCDC23
_cod_original_sg_symbol_H-M 'C 2/c'
_cod_database_code 1558774
_shelx_shelxl_version_number 2018/3
_shelx_space_group_comment
;
The symmetry employed for this shelxl refinement is uniquely defined
by the following loop, which should always be used as a source of
symmetry information in preference to the above space-group names.
They are only intended as comments.
;
_shelx_estimated_absorpt_t_min 0.825
_shelx_estimated_absorpt_t_max 0.930

loop_
_space_group_symop_operation_xyz
'x, y, z'
'-x, y, -z+1/2'
'x+1/2, y+1/2, z'
'-x+1/2, y+1/2, -z+1/2'
'-x, -y, -z'
'x, -y, z-1/2'
'-x+1/2, -y+1/2, -z'
'x+1/2, -y+1/2, z-1/2'

loop_
_atom_site_label
_atom_site_type_symbol
_atom_site_fract_x
_atom_site_fract_y
_atom_site_fract_z
_atom_site_U_iso_or_equiv
_atom_site_adp_type
_atom_site_occupancy
_atom_site_site_symmetry_order
_atom_site_calc_flag
_atom_site_refinement_flags_posn
_atom_site_refinement_flags_adp
_atom_site_refinement_flags_occupancy
_atom_site_disorder_assembly
_atom_site_disorder_group
Rh1 Rh 0.17425(2) 0.66008(2) 0.74352(2) 0.01192(5) Uani 1 1 d . . . . .
C1 C 0.20215(10) 0.67396(10) 0.60165(12) 0.0128(4) Uani 1 1 d . . . . .
Cl1 Cl 0.15188(3) 0.62545(3) 0.85970(3) 0.01893(10) Uani 1 1 d . . . . .
P1 P 0.26904(3) 0.72437(3) 0.85354(3) 0.01884(11) Uani 1 1 d . . . . .
N1 N 0.21415(8) 0.59842(8) 0.62340(10) 0.0136(3) Uani 1 1 d . . . . .
B1 B 0.22013(11) 0.58626(12) 0.70703(14) 0.0138(4) Uani 1 1 d . . . . .
P2 P 0.06033(3) 0.63083(3) 0.63761(3) 0.01673(11) Uani 1 1 d . . . . .
C2 C 0.18231(10) 0.71097(11) 0.64937(12) 0.0150(4) Uani 1 1 d . . . . .
H2 H 0.172092 0.761142 0.638717 0.018 Uiso 1 1 calc R U . . .
C7 C 0.16441(12) 0.56476(12) 0.46348(13) 0.0232(5) Uani 1 1 d . . . . .
H7A H 0.155321 0.523033 0.424608 0.035 Uiso 1 1 calc R U . . .
H7B H 0.187468 0.602918 0.450056 0.035 Uiso 1 1 calc R U . . .
H7C H 0.120018 0.583042 0.453152 0.035 Uiso 1 1 calc R U . . .
C6 C 0.21202(11) 0.54174(11) 0.56145(13) 0.0196(4) Uani 1 1 d . . . . .
C5 C 0.32082(10) 0.75373(11) 0.53251(12) 0.0155(4) Uani 1 1 d . . . . .
H5 H 0.369580 0.755752 0.555558 0.019 Uiso 1 1 calc R U . . .
C4 C 0.29718(10) 0.71549(11) 0.57866(12) 0.0159(4) Uani 1 1 d . . . . .
H4 H 0.330266 0.691976 0.632939 0.019 Uiso 1 1 calc R U . . .
C3 C 0.22617(10) 0.71070(10) 0.54742(12) 0.0137(4) Uani 1 1 d . . . . .
C8 C 0.18040(13) 0.47250(11) 0.57313(14) 0.0259(5) Uani 1 1 d . . . . .
H8A H 0.134687 0.483507 0.564105 0.039 Uiso 1 1 calc R U . . .
H8B H 0.211697 0.453360 0.633555 0.039 Uiso 1 1 calc R U . . .
H8C H 0.174617 0.436392 0.529208 0.039 Uiso 1 1 calc R U . . .
C9 C 0.28478(13) 0.52450(13) 0.58092(16) 0.0305(5) Uani 1 1 d . . . . .
H9A H 0.281090 0.487826 0.538707 0.046 Uiso 1 1 calc R U . . .
H9B H 0.314227 0.506061 0.642058 0.046 Uiso 1 1 calc R U . . .
H9C H 0.305806 0.568545 0.574518 0.046 Uiso 1 1 calc R U . . .
C10 C 0.26898(10) 0.52804(10) 0.78008(12) 0.0147(4) Uani 1 1 d . . . . .
C11 C 0.24530(10) 0.46982(10) 0.80905(12) 0.0147(4) Uani 1 1 d . . . . .
C12 C 0.29318(11) 0.42459(11) 0.87773(13) 0.0183(4) Uani 1 1 d . . . . .
H12 H 0.276213 0.385027 0.894980 0.022 Uiso 1 1 calc R U . . .
C13 C 0.36504(11) 0.43554(12) 0.92183(14) 0.0231(5) Uani 1 1 d . . . . .
C14 C 0.38791(11) 0.49238(12) 0.89338(14) 0.0248(5) Uani 1 1 d . . . . .
H14 H 0.436811 0.500662 0.922320 0.030 Uiso 1 1 calc R U . . .
C15 C 0.34180(11) 0.53805(11) 0.82370(13) 0.0189(4) Uani 1 1 d . . . . .
C16 C 0.16853(10) 0.45586(11) 0.76694(13) 0.0166(4) Uani 1 1 d . . . . .
H16A H 0.145478 0.454147 0.701824 0.025 Uiso 1 1 calc R U . . .
H16B H 0.147974 0.494776 0.783132 0.025 Uiso 1 1 calc R U . . .
H16C H 0.161985 0.409522 0.788358 0.025 Uiso 1 1 calc R U . . .
C17 C 0.41642(12) 0.38778(14) 0.99801(16) 0.0347(6) Uani 1 1 d . . . . .
H17A H 0.406322 0.336971 0.979637 0.052 Uiso 1 1 calc R U . . .
H17B H 0.412234 0.395803 1.049551 0.052 Uiso 1 1 calc R U . . .
H17C H 0.464112 0.399489 1.014399 0.052 Uiso 1 1 calc R U . . .
C18 C 0.37395(11) 0.59803(12) 0.79876(15) 0.0258(5) Uani 1 1 d . . . . .
H18A H 0.396320 0.577145 0.769406 0.039 Uiso 1 1 calc R U . . .
H18B H 0.409044 0.623809 0.852853 0.039 Uiso 1 1 calc R U . . .
H18C H 0.337247 0.631879 0.757892 0.039 Uiso 1 1 calc R U . . .
C19 C 0.33132(12) 0.67584(14) 0.95467(14) 0.0296(5) Uani 1 1 d . . . . .
H19A H 0.358423 0.642393 0.941861 0.044 Uiso 1 1 calc R U . . .
H19B H 0.306090 0.648508 0.976128 0.044 Uiso 1 1 calc R U . . .
H19C H 0.363078 0.710416 1.000620 0.044 Uiso 1 1 calc R U . . .
C20 C 0.32247(12) 0.78015(13) 0.82851(16) 0.0296(5) Uani 1 1 d . . . . .
H20A H 0.346387 0.749328 0.808076 0.044 Uiso 1 1 calc R U . . .
H20B H 0.357301 0.806299 0.882448 0.044 Uiso 1 1 calc R U . . .
H20C H 0.292551 0.814923 0.781518 0.044 Uiso 1 1 calc R U . . .
C21 C 0.23355(13) 0.79219(12) 0.89256(16) 0.0293(5) Uani 1 1 d . . . . .
H21A H 0.206745 0.827792 0.845154 0.044 Uiso 1 1 calc R U . . .
H21B H 0.271977 0.816565 0.945266 0.044 Uiso 1 1 calc R U . . .
H21C H 0.202755 0.768837 0.908327 0.044 Uiso 1 1 calc R U . . .
C22 C 0.01647(11) 0.55516(12) 0.65279(14) 0.0242(5) Uani 1 1 d . . . . .
H22A H -0.034264 0.563031 0.616967 0.036 Uiso 1 1 calc R U . . .
H22B H 0.032284 0.551281 0.716014 0.036 Uiso 1 1 calc R U . . .
H22C H 0.027738 0.510377 0.633559 0.036 Uiso 1 1 calc R U . . .
C23 C 0.02885(12) 0.62294(16) 0.52018(14) 0.0336(6) Uani 1 1 d . . . . .
H23A H -0.022377 0.619950 0.485221 0.050 Uiso 1 1 calc R U . . .
H23B H 0.048312 0.579175 0.510432 0.050 Uiso 1 1 calc R U . . .
H23C H 0.043576 0.665428 0.501282 0.050 Uiso 1 1 calc R U . . .
C24 C 0.01108(13) 0.70800(13) 0.63927(18) 0.0353(6) Uani 1 1 d . . . . .
H24A H 0.021619 0.750715 0.615813 0.053 Uiso 1 1 calc R U . . .
H24B H 0.024256 0.717330 0.700787 0.053 Uiso 1 1 calc R U . . .
H24C H -0.039149 0.697483 0.602094 0.053 Uiso 1 1 calc R U . . .
C1_1 C 0.000000 0.6389(2) 0.250000 0.0349(7) Uani 1 2 d S TU P A 1
H1_1 H -0.000002 0.587483 0.249999 0.042 Uiso 1 2 calc R U P A 1
C2_1 C -0.02162(12) 0.67577(14) 0.29775(15) 0.0332(5) Uani 1 1 d . U . A 1
H2_1 H -0.037162 0.650006 0.330289 0.040 Uiso 1 1 calc R U . A 1
C3_1 C -0.02089(13) 0.74981(16) 0.29873(17) 0.0398(6) Uani 1 1 d . U . A 1
H3_1 H -0.034836 0.775357 0.333125 0.048 Uiso 1 1 calc R U . A 1
C4_1 C 0.000000 0.7872(2) 0.250000 0.0462(9) Uani 1 2 d S TU P A 1
H4_1 H 0.000000 0.838641 0.250000 0.055 Uiso 1 2 calc R U P A 1
C1_2 C 0.55654(19) 0.4073(2) 0.7408(2) 0.0730(9) Uani 1 1 d . U . B 2
H1_2 H 0.596025 0.406607 0.735301 0.088 Uiso 1 1 calc R U . B 2
C2_2 C 0.49042(18) 0.4077(2) 0.6666(2) 0.0698(9) Uani 1 1 d . U . B 2
H2_2 H 0.483422 0.407892 0.608804 0.084 Uiso 1 1 calc R U . B 2
C3_2 C 0.43467(19) 0.4079(2) 0.6757(2) 0.0757(10) Uani 1 1 d . U . B 2
H3_2 H 0.388690 0.408451 0.623730 0.091 Uiso 1 1 calc R U . B 2

loop_
_atom_site_aniso_label
_atom_site_aniso_U_11
_atom_site_aniso_U_22
_atom_site_aniso_U_33
_atom_site_aniso_U_23
_atom_site_aniso_U_13
_atom_site_aniso_U_12
Rh1 0.01589(8) 0.01210(8) 0.01108(7) -0.00051(5) 0.00944(6) -0.00175(6)
C1 0.0137(9) 0.0132(9) 0.0121(8) 0.0014(7) 0.0072(7) -0.0013(7)
Cl1 0.0273(3) 0.0198(2) 0.0165(2) -0.00100(18) 0.0164(2) -0.0048(2)
P1 0.0229(3) 0.0188(3) 0.0160(2) -0.0037(2) 0.0113(2) -0.0074(2)
N1 0.0204(8) 0.0105(8) 0.0128(7) 0.0008(6) 0.0109(7) 0.0010(6)
B1 0.0172(11) 0.0121(10) 0.0141(10) -0.0018(8) 0.0097(9) -0.0035(8)
P2 0.0160(2) 0.0203(3) 0.0152(2) 0.0010(2) 0.0093(2) -0.0006(2)
C2 0.0184(10) 0.0128(9) 0.0149(9) 0.0021(7) 0.0097(8) -0.0005(7)
C7 0.0402(13) 0.0181(11) 0.0165(10) -0.0016(8) 0.0187(10) -0.0016(9)
C6 0.0333(12) 0.0148(10) 0.0173(9) -0.0004(8) 0.0179(9) 0.0025(8)
C5 0.0146(9) 0.0174(10) 0.0158(9) 0.0027(7) 0.0090(8) 0.0006(8)
C4 0.0168(10) 0.0184(10) 0.0117(8) 0.0042(7) 0.0071(8) 0.0024(8)
C3 0.0200(10) 0.0112(9) 0.0136(9) 0.0001(7) 0.0115(8) -0.0005(7)
C8 0.0478(14) 0.0155(11) 0.0200(10) -0.0022(8) 0.0219(10) -0.0027(10)
C9 0.0414(14) 0.0290(13) 0.0317(12) 0.0014(10) 0.0267(11) 0.0123(11)
C10 0.0209(10) 0.0137(9) 0.0120(9) -0.0006(7) 0.0105(8) -0.0005(8)
C11 0.0202(10) 0.0131(9) 0.0131(9) -0.0008(7) 0.0105(8) 0.0002(7)
C12 0.0243(11) 0.0148(10) 0.0171(9) 0.0026(8) 0.0120(9) -0.0016(8)
C13 0.0243(11) 0.0208(11) 0.0190(10) 0.0068(8) 0.0082(9) 0.0022(9)
C14 0.0160(10) 0.0264(12) 0.0247(11) 0.0057(9) 0.0061(9) -0.0015(9)
C15 0.0202(10) 0.0185(10) 0.0191(10) 0.0017(8) 0.0113(8) -0.0021(8)
C16 0.0218(10) 0.0145(10) 0.0162(9) 0.0011(7) 0.0119(8) -0.0012(8)
C17 0.0249(12) 0.0323(14) 0.0307(12) 0.0166(10) 0.0042(10) 0.0005(10)
C18 0.0230(11) 0.0264(12) 0.0271(11) 0.0050(9) 0.0129(9) -0.0049(9)
C19 0.0282(12) 0.0374(14) 0.0166(10) -0.0010(9) 0.0078(9) -0.0062(10)
C20 0.0313(13) 0.0275(12) 0.0331(12) -0.0050(10) 0.0195(11) -0.0140(10)
C21 0.0426(14) 0.0222(12) 0.0307(12) -0.0105(9) 0.0248(11) -0.0099(10)
C22 0.0188(10) 0.0253(12) 0.0266(11) 0.0009(9) 0.0111(9) -0.0051(9)
C23 0.0232(12) 0.0597(17) 0.0157(10) 0.0003(10) 0.0089(9) -0.0070(11)
C24 0.0250(12) 0.0278(13) 0.0512(15) 0.0019(11) 0.0193(12) 0.0065(10)
C1_1 0.0344(14) 0.0340(15) 0.0254(13) 0.000 0.0087(12) 0.000
C2_1 0.0284(10) 0.0445(12) 0.0259(9) -0.0003(8) 0.0141(8) -0.0061(9)
C3_1 0.0249(10) 0.0468(12) 0.0387(11) -0.0126(9) 0.0110(9) 0.0047(9)
C4_1 0.0263(14) 0.0351(16) 0.0504(17) 0.000 0.0029(13) 0.000
C1_2 0.0465(15) 0.0797(19) 0.0641(17) 0.0189(15) 0.0107(14) -0.0107(15)
C2_2 0.0450(13) 0.0745(17) 0.0596(14) -0.0117(13) 0.0081(12) 0.0040(13)
C3_2 0.0461(15) 0.0858(19) 0.0599(16) -0.0298(15) 0.0051(14) 0.0191(15)

loop_
_atom_type_symbol
_atom_type_description
_atom_type_scat_dispersion_real
_atom_type_scat_dispersion_imag
_atom_type_scat_source
C C 0.0033 0.0016 'International Tables Vol C Tables 4.2.6.8 and 6.1.1.4'
H H 0.0000 0.0000 'International Tables Vol C Tables 4.2.6.8 and 6.1.1.4'
B B 0.0013 0.0007 'International Tables Vol C Tables 4.2.6.8 and 6.1.1.4'
N N 0.0061 0.0033 'International Tables Vol C Tables 4.2.6.8 and 6.1.1.4'
P P 0.1023 0.0942 'International Tables Vol C Tables 4.2.6.8 and 6.1.1.4'
Cl Cl 0.1484 0.1585 'International Tables Vol C Tables 4.2.6.8 and 6.1.1.4'
Rh Rh -1.1178 0.9187 'International Tables Vol C Tables 4.2.6.8 and 6.1.1.4'

loop_
_exptl_crystal_face_index_h
_exptl_crystal_face_index_k
_exptl_crystal_face_index_l
_exptl_crystal_face_perp_dist
-1.00 1.00 2.00 0.1220
-2.00 1.00 1.00 0.0920
2.00 -1.00 -1.00 0.0920
-1.00 0.00 -1.00 0.0610
1.00 0.00 1.00 0.0590
-1.00 1.00 -1.00 0.0800
-1.00 1.00 -2.00 0.0700
1.00 -1.00 1.00 0.0530
1.00 -1.00 2.00 0.0590
1.00 -1.00 -1.00 0.1070
-1.00 2.00 -2.00 0.0940
1.00 0.00 -2.00 0.1200
1.00 -2.00 -1.00 0.1190
-1.00 2.00 1.00 0.1420
-2.00 -1.00 2.00 0.1030
1.00 -2.00 -2.00 0.1100
-1.00 2.00 2.00 0.1270
2.00 0.00 1.00 0.0410
-2.00 0.00 -1.00 0.0490
-2.00 -1.00 -1.00 0.0660
-2.00 0.00 1.00 0.0950
2.00 0.00 -1.00 0.1100
-1.00 -1.00 0.00 0.0860
1.00 1.00 0.00 0.1250
-2.00 -1.00 1.00 0.0780
2.00 1.00 -1.00 0.1110

loop_
_geom_angle_atom_site_label_1
_geom_angle_atom_site_label_2
_geom_angle_atom_site_label_3
_geom_angle
_geom_angle_site_symmetry_1
_geom_angle_site_symmetry_3
_geom_angle_publ_flag
C2 Rh1 B1 75.97(8) . . ?
C2 Rh1 P2 89.64(6) . . ?
B1 Rh1 P2 97.11(7) . . ?
C2 Rh1 P1 90.20(6) . . ?
B1 Rh1 P1 102.36(7) . . ?
P2 Rh1 P1 159.89(2) . . ?
C2 Rh1 Cl1 166.24(6) . . ?
B1 Rh1 Cl1 117.78(6) . . ?
P2 Rh1 Cl1 88.74(3) . . ?
P1 Rh1 Cl1 86.66(3) . . ?
C2 C1 N1 113.96(16) . . ?
C2 C1 C3 122.35(17) . . ?
N1 C1 C3 122.13(16) . . ?
C19 P1 C21 103.44(11) . . ?
C19 P1 C20 104.85(12) . . ?
C21 P1 C20 100.99(11) . . ?
C19 P1 Rh1 117.21(8) . . ?
C21 P1 Rh1 106.08(8) . . ?
C20 P1 Rh1 121.61(8) . . ?
B1 N1 C1 109.25(15) . . ?
B1 N1 C6 126.65(16) . . ?
C1 N1 C6 123.74(15) . . ?
N1 B1 C10 126.03(17) . . ?
N1 B1 Rh1 116.55(14) . . ?
C10 B1 Rh1 116.65(13) . . ?
C23 P2 C22 101.54(11) . . ?
C23 P2 C24 102.47(13) . . ?
C22 P2 C24 102.25(11) . . ?
C23 P2 Rh1 122.40(8) . . ?
C22 P2 Rh1 121.55(7) . . ?
C24 P2 Rh1 103.36(9) . . ?
C1 C2 Rh1 119.84(14) . . ?
C1 C2 H2 120.1 . . ?
Rh1 C2 H2 120.1 . . ?
C6 C7 H7A 109.5 . . ?
C6 C7 H7B 109.5 . . ?
H7A C7 H7B 109.5 . . ?
C6 C7 H7C 109.5 . . ?
H7A C7 H7C 109.5 . . ?
H7B C7 H7C 109.5 . . ?
N1 C6 C9 111.99(17) . . ?
N1 C6 C7 111.29(16) . . ?
C9 C6 C7 109.32(17) . . ?
N1 C6 C8 108.49(16) . . ?
C9 C6 C8 108.73(18) . . ?
C7 C6 C8 106.85(18) . . ?
C4 C5 C3 120.88(18) . 7_566 ?
C4 C5 H5 119.6 . . ?
C3 C5 H5 119.6 7_566 . ?
C5 C4 C3 121.72(18) . . ?
C5 C4 H4 119.1 . . ?
C3 C4 H4 119.1 . . ?
C4 C3 C5 117.40(17) . 7_566 ?
C4 C3 C1 120.84(17) . . ?
C5 C3 C1 121.57(17) 7_566 . ?
C6 C8 H8A 109.5 . . ?
C6 C8 H8B 109.5 . . ?
H8A C8 H8B 109.5 . . ?
C6 C8 H8C 109.5 . . ?
H8A C8 H8C 109.5 . . ?
H8B C8 H8C 109.5 . . ?
C6 C9 H9A 109.5 . . ?
C6 C9 H9B 109.5 . . ?
H9A C9 H9B 109.5 . . ?
C6 C9 H9C 109.5 . . ?
H9A C9 H9C 109.5 . . ?
H9B C9 H9C 109.5 . . ?
C15 C10 C11 117.41(17) . . ?
C15 C10 B1 117.15(17) . . ?
C11 C10 B1 125.29(17) . . ?
C12 C11 C10 120.34(18) . . ?
C12 C11 C16 118.78(17) . . ?
C10 C11 C16 120.88(17) . . ?
C13 C12 C11 122.05(19) . . ?
C13 C12 H12 119.0 . . ?
C11 C12 H12 119.0 . . ?
C14 C13 C12 117.40(19) . . ?
C14 C13 C17 120.9(2) . . ?
C12 C13 C17 121.7(2) . . ?
C13 C14 C15 122.4(2) . . ?
C13 C14 H14 118.8 . . ?
C15 C14 H14 118.8 . . ?
C14 C15 C10 120.40(19) . . ?
C14 C15 C18 116.94(19) . . ?
C10 C15 C18 122.67(18) . . ?
C11 C16 H16A 109.5 . . ?
C11 C16 H16B 109.5 . . ?
H16A C16 H16B 109.5 . . ?
C11 C16 H16C 109.5 . . ?
H16A C16 H16C 109.5 . . ?
H16B C16 H16C 109.5 . . ?
C13 C17 H17A 109.5 . . ?
C13 C17 H17B 109.5 . . ?
H17A C17 H17B 109.5 . . ?
C13 C17 H17C 109.5 . . ?
H17A C17 H17C 109.5 . . ?
H17B C17 H17C 109.5 . . ?
C15 C18 H18A 109.5 . . ?
C15 C18 H18B 109.5 . . ?
H18A C18 H18B 109.5 . . ?
C15 C18 H18C 109.5 . . ?
H18A C18 H18C 109.5 . . ?
H18B C18 H18C 109.5 . . ?
P1 C19 H19A 109.5 . . ?
P1 C19 H19B 109.5 . . ?
H19A C19 H19B 109.5 . . ?
P1 C19 H19C 109.5 . . ?
H19A C19 H19C 109.5 . . ?
H19B C19 H19C 109.5 . . ?
P1 C20 H20A 109.5 . . ?
P1 C20 H20B 109.5 . . ?
H20A C20 H20B 109.5 . . ?
P1 C20 H20C 109.5 . . ?
H20A C20 H20C 109.5 . . ?
H20B C20 H20C 109.5 . . ?
P1 C21 H21A 109.5 . . ?
P1 C21 H21B 109.5 . . ?
H21A C21 H21B 109.5 . . ?
P1 C21 H21C 109.5 . . ?
H21A C21 H21C 109.5 . . ?
H21B C21 H21C 109.5 . . ?
P2 C22 H22A 109.5 . . ?
P2 C22 H22B 109.5 . . ?
H22A C22 H22B 109.5 . . ?
P2 C22 H22C 109.5 . . ?
H22A C22 H22C 109.5 . . ?
H22B C22 H22C 109.5 . . ?
P2 C23 H23A 109.5 . . ?
P2 C23 H23B 109.5 . . ?
H23A C23 H23B 109.5 . . ?
P2 C23 H23C 109.5 . . ?
H23A C23 H23C 109.5 . . ?
H23B C23 H23C 109.5 . . ?
P2 C24 H24A 109.5 . . ?
P2 C24 H24B 109.5 . . ?
H24A C24 H24B 109.5 . . ?
P2 C24 H24C 109.5 . . ?
H24A C24 H24C 109.5 . . ?
H24B C24 H24C 109.5 . . ?
C2_1 C1_1 C2_1 120.1(4) . 2 ?
C2_1 C1_1 H1_1 119.9 . . ?
C2_1 C1_1 H1_1 119.9 2 . ?
C1_1 C2_1 C3_1 120.1(3) . . ?
C1_1 C2_1 H2_1 120.0 . . ?
C3_1 C2_1 H2_1 120.0 . . ?
C2_1 C3_1 C4_1 120.1(3) . . ?
C2_1 C3_1 H3_1 120.0 . . ?
C4_1 C3_1 H3_1 120.0 . . ?
C3_1 C4_1 C3_1 119.5(4) 2 . ?
C3_1 C4_1 H4_1 120.2 2 . ?
C3_1 C4_1 H4_1 120.2 . . ?
C2_2 C1_2 C3_2 119.0(4) . 2_656 ?
C2_2 C1_2 H1_2 120.5 . . ?
C3_2 C1_2 H1_2 120.5 2_656 . ?
C3_2 C2_2 C1_2 119.7(4) . . ?
C3_2 C2_2 H2_2 120.1 . . ?
C1_2 C2_2 H2_2 120.1 . . ?
C2_2 C3_2 H3_2 119.4 . . ?
C1_2 C3_2 H3_2 119.4 2_656 . ?

loop_
_geom_bond_atom_site_label_1
_geom_bond_atom_site_label_2
_geom_bond_distance
_geom_bond_site_symmetry_2
_geom_bond_publ_flag
Rh1 C2 2.0093(19) . ?
Rh1 B1 2.021(2) . ?
Rh1 P2 2.2954(8) . ?
Rh1 P1 2.3083(7) . ?
Rh1 Cl1 2.4572(6) . ?
C1 C2 1.340(3) . ?
C1 N1 1.435(2) . ?
C1 C3 1.499(3) . ?
P1 C19 1.815(2) . ?
P1 C21 1.815(2) . ?
P1 C20 1.817(2) . ?
N1 B1 1.433(3) . ?
N1 C6 1.500(2) . ?
B1 C10 1.588(3) . ?
P2 C23 1.810(2) . ?
P2 C22 1.817(2) . ?
P2 C24 1.821(2) . ?
C2 H2 0.9500 . ?
C7 C6 1.533(3) . ?
C7 H7A 0.9800 . ?
C7 H7B 0.9800 . ?
C7 H7C 0.9800 . ?
C6 C9 1.525(3) . ?
C6 C8 1.534(3) . ?
C5 C4 1.388(3) . ?
C5 C3 1.398(3) 7_566 ?
C5 H5 0.9500 . ?
C4 C3 1.394(3) . ?
C4 H4 0.9500 . ?
C8 H8A 0.9800 . ?
C8 H8B 0.9800 . ?
C8 H8C 0.9800 . ?
C9 H9A 0.9800 . ?
C9 H9B 0.9800 . ?
C9 H9C 0.9800 . ?
C10 C15 1.407(3) . ?
C10 C11 1.416(3) . ?
C11 C12 1.393(3) . ?
C11 C16 1.500(3) . ?
C12 C13 1.390(3) . ?
C12 H12 0.9500 . ?
C13 C14 1.381(3) . ?
C13 C17 1.507(3) . ?
C14 C15 1.394(3) . ?
C14 H14 0.9500 . ?
C15 C18 1.517(3) . ?
C16 H16A 0.9800 . ?
C16 H16B 0.9800 . ?
C16 H16C 0.9800 . ?
C17 H17A 0.9800 . ?
C17 H17B 0.9800 . ?
C17 H17C 0.9800 . ?
C18 H18A 0.9800 . ?
C18 H18B 0.9800 . ?
C18 H18C 0.9800 . ?
C19 H19A 0.9800 . ?
C19 H19B 0.9800 . ?
C19 H19C 0.9800 . ?
C20 H20A 0.9800 . ?
C20 H20B 0.9800 . ?
C20 H20C 0.9800 . ?
C21 H21A 0.9800 . ?
C21 H21B 0.9800 . ?
C21 H21C 0.9800 . ?
C22 H22A 0.9800 . ?
C22 H22B 0.9800 . ?
C22 H22C 0.9800 . ?
C23 H23A 0.9800 . ?
C23 H23B 0.9800 . ?
C23 H23C 0.9800 . ?
C24 H24A 0.9800 . ?
C24 H24B 0.9800 . ?
C24 H24C 0.9800 . ?
C1_1 C2_1 1.367(3) . ?
C1_1 C2_1 1.367(3) 2 ?
C1_1 H1_1 0.9500 . ?
C2_1 C3_1 1.369(4) . ?
C2_1 H2_1 0.9500 . ?
C3_1 C4_1 1.375(4) . ?
C3_1 H3_1 0.9500 . ?
C4_1 H4_1 0.9500 . ?
C1_2 C2_2 1.363(5) . ?
C1_2 C3_2 1.386(5) 2_656 ?
C1_2 H1_2 0.9500 . ?
C2_2 C3_2 1.355(5) . ?
C2_2 H2_2 0.9500 . ?
C3_2 H3_2 0.9500 . ?

loop_
_geom_torsion_atom_site_label_1
_geom_torsion_atom_site_label_2
_geom_torsion_atom_site_label_3
_geom_torsion_atom_site_label_4
_geom_torsion
_geom_torsion_site_symmetry_1
_geom_torsion_site_symmetry_2
_geom_torsion_site_symmetry_3
_geom_torsion_site_symmetry_4
_geom_torsion_publ_flag
C2 C1 N1 B1 -15.6(2) . . . . ?
C3 C1 N1 B1 150.44(17) . . . . ?
C2 C1 N1 C6 157.91(18) . . . . ?
C3 C1 N1 C6 -36.0(3) . . . . ?
C1 N1 B1 C10 -146.03(19) . . . . ?
C6 N1 B1 C10 40.7(3) . . . . ?
C1 N1 B1 Rh1 23.6(2) . . . . ?
C6 N1 B1 Rh1 -149.71(16) . . . . ?
N1 C1 C2 Rh1 1.5(2) . . . . ?
C3 C1 C2 Rh1 -164.57(14) . . . . ?
B1 N1 C6 C9 -91.5(2) . . . . ?
C1 N1 C6 C9 96.1(2) . . . . ?
B1 N1 C6 C7 145.78(19) . . . . ?
C1 N1 C6 C7 -26.6(3) . . . . ?
B1 N1 C6 C8 28.5(3) . . . . ?
C1 N1 C6 C8 -143.90(18) . . . . ?
C3 C5 C4 C3 0.2(3) 7_566 . . . ?
C5 C4 C3 C5 -0.2(3) . . . 7_566 ?
C5 C4 C3 C1 -175.32(18) . . . . ?
C2 C1 C3 C4 101.8(2) . . . . ?
N1 C1 C3 C4 -63.1(3) . . . . ?
C2 C1 C3 C5 -73.0(3) . . . 7_566 ?
N1 C1 C3 C5 122.1(2) . . . 7_566 ?
N1 B1 C10 C15 66.4(3) . . . . ?
Rh1 B1 C10 C15 -103.27(18) . . . . ?
N1 B1 C10 C11 -118.1(2) . . . . ?
Rh1 B1 C10 C11 72.2(2) . . . . ?
C15 C10 C11 C12 -0.5(3) . . . . ?
B1 C10 C11 C12 -175.96(18) . . . . ?
C15 C10 C11 C16 179.25(17) . . . . ?
B1 C10 C11 C16 3.8(3) . . . . ?
C10 C11 C12 C13 1.8(3) . . . . ?
C16 C11 C12 C13 -177.93(19) . . . . ?
C11 C12 C13 C14 -1.7(3) . . . . ?
C11 C12 C13 C17 178.0(2) . . . . ?
C12 C13 C14 C15 0.4(3) . . . . ?
C17 C13 C14 C15 -179.4(2) . . . . ?
C13 C14 C15 C10 0.9(3) . . . . ?
C13 C14 C15 C18 -179.6(2) . . . . ?
C11 C10 C15 C14 -0.8(3) . . . . ?
B1 C10 C15 C14 175.04(19) . . . . ?
C11 C10 C15 C18 179.63(18) . . . . ?
B1 C10 C15 C18 -4.5(3) . . . . ?
C2_1 C1_1 C2_1 C3_1 -0.77(17) 2 . . . ?
C1_1 C2_1 C3_1 C4_1 1.5(3) . . . . ?
C2_1 C3_1 C4_1 C3_1 -0.77(17) . . . 2 ?
C3_2 C1_2 C2_2 C3_2 -0.7(5) 2_656 . . . ?
C1_2 C2_2 C3_2 C1_2 -0.3(6) . . . 2_656 ?
